data_7128496
loop_
_publ_author_name
'Dong, Yafang'
'Sekine, Kohei'
'Kuninobu, Yoichiro'

_publ_section_title
;
 Facile synthesis of tribenzosilepins from terphenyls and dihydrosilanes
 by electrophilic double silylation.
;
_journal_issue 57
_journal_name_full 'Chemical communications (Cambridge, England)'
_journal_page_first 7007
_journal_page_last 7010
_journal_paper_doi 10.1039/d1cc02326h
_journal_volume 57
_journal_year 2021
_chemical_formula_moiety 'C48 H42 N2 O2 Si'
_chemical_formula_sum 'C48 H42 N2 O2 Si'
_chemical_formula_weight 706.92
_space_group_crystal_system monoclinic
_space_group_IT_number 14
_space_group_name_Hall '-P 2yn'
_space_group_name_H-M_alt 'P 1 21/n 1'
_atom_sites_solution_hydrogens geom
_atom_sites_solution_primary dual
_audit_creation_date 2021-04-28
_audit_creation_method
;
Olex2 1.3
(compiled 2020.11.12 svn.r5f609507 for OlexSys, GUI svn.r6272)
;
_audit_update_record
;
2021-04-30 deposited with the CCDC.	2021-06-15 downloaded from the CCDC.
;
_cell_angle_alpha 90
_cell_angle_beta 90.337(2)
_cell_angle_gamma 90
_cell_formula_units_Z 4
_cell_length_a 9.1920(3)
_cell_length_b 20.3292(6)
_cell_length_c 20.1781(5)
_cell_measurement_reflns_used 20902
_cell_measurement_temperature 100
_cell_measurement_theta_max 31.0870
_cell_measurement_theta_min 2.2150
_cell_volume 3770.54(19)
_computing_cell_refinement 'CrysAlisPro 1.171.39.46e (Rigaku OD, 2018)'
_computing_data_collection 'CrysAlisPro 1.171.39.46e (Rigaku OD, 2018)'
_computing_data_reduction 'CrysAlisPro 1.171.39.46e (Rigaku OD, 2018)'
_computing_molecular_graphics 'Olex2 1.3 (Dolomanov et al., 2009)'
_computing_publication_material 'Olex2 1.3 (Dolomanov et al., 2009)'
_computing_structure_refinement 'SHELXL 2018/3 (Sheldrick, 2015)'
_computing_structure_solution 'SHELXT  (Sheldrick, 2015)'
_diffrn_ambient_temperature 100
_diffrn_detector 'Rigaku HyPix-6000 area detector'
_diffrn_detector_area_resol_mean 10.0
_diffrn_detector_type 'HPC area detector'
_diffrn_measured_fraction_theta_full 1.000
_diffrn_measured_fraction_theta_max 1.000
_diffrn_measurement_details
;
List of Runs (angles in degrees, time in seconds):

  # Type    Start    End  Width  t~exp~   \w     \q     \k     \f   Frames
#--------------------------------------------------------------------------
  1  \w    -56.00 -29.00   0.50    2.00    --    5.00  45.00 120.00   54
  2  \w    -80.00 -54.00   0.50    2.00    --  -10.00  45.00 150.00   52
  3  \w    -89.00  61.00   0.50    2.00    --  -10.00  45.00   0.00  300
  4  \w    -70.00 -45.00   0.50    2.00    --    5.00  45.00  30.00   50
  5  \w      2.00  29.00   0.50    2.00    --    5.00  45.00 173.99   54
  6  \w    -98.00 -66.00   0.50    2.00    --  -10.20  45.00 120.00   64
  7  \w    -26.00  23.00   0.50    2.00    --  -10.20  45.00 120.00   98
  8  \w     39.00  78.00   0.50    2.00    --  -10.20  45.00 120.00   78
  9  \w    -87.00 -62.00   0.50    2.00    --  -10.20  45.00  60.00   50
;
_diffrn_measurement_device 'three-circle diffractometer'
_diffrn_measurement_device_type 'Rigaku AFC HyPix-6000'
_diffrn_measurement_method '\w scans'
_diffrn_orient_matrix_type 'CrysAlisPro convention (1999,Acta A55,543-557)'
_diffrn_orient_matrix_UB_11 0.0605486000
_diffrn_orient_matrix_UB_12 -0.0132482000
_diffrn_orient_matrix_UB_13 0.0174381000
_diffrn_orient_matrix_UB_21 -0.0064156000
_diffrn_orient_matrix_UB_22 -0.0295746000
_diffrn_orient_matrix_UB_23 -0.0184297000
_diffrn_orient_matrix_UB_31 0.0475338000
_diffrn_orient_matrix_UB_32 0.0129000000
_diffrn_orient_matrix_UB_33 -0.0242935000
_diffrn_radiation_monochromator 'multi-layer mirror optics'
_diffrn_radiation_probe x-ray
_diffrn_radiation_type 'Mo K\a'
_diffrn_radiation_wavelength 0.71073
_diffrn_reflns_av_R_equivalents 0.0329
_diffrn_reflns_av_unetI/netI 0.0259
_diffrn_reflns_Laue_measured_fraction_full 1.000
_diffrn_reflns_Laue_measured_fraction_max 1.000
_diffrn_reflns_limit_h_max 11
_diffrn_reflns_limit_h_min -11
_diffrn_reflns_limit_k_max 23
_diffrn_reflns_limit_k_min -26
_diffrn_reflns_limit_l_max 25
_diffrn_reflns_limit_l_min -26
_diffrn_reflns_number 44667
_diffrn_reflns_point_group_measured_fraction_full 1.000
_diffrn_reflns_point_group_measured_fraction_max 1.000
_diffrn_reflns_theta_full 25.242
_diffrn_reflns_theta_max 27.484
_diffrn_reflns_theta_min 2.019
_diffrn_source 'rotating anode X-ray generator'
_diffrn_source_type FR-E+
_exptl_absorpt_coefficient_mu 0.105
_exptl_absorpt_correction_T_max 1.000
_exptl_absorpt_correction_T_min 0.705
_exptl_absorpt_correction_type gaussian
_exptl_absorpt_process_details
;
CrysAlisPro 1.171.39.46e (Rigaku Oxford Diffraction, 2018)
Numerical absorption correction based on gaussian integration over
			a multifaceted crystal model
Empirical absorption correction using spherical harmonics,
 implemented in SCALE3 ABSPACK scaling algorithm.
;
_exptl_crystal_colour colourless
_exptl_crystal_colour_primary colourless
_exptl_crystal_density_diffrn 1.245
_exptl_crystal_description prism
_exptl_crystal_F_000 1496
_exptl_crystal_size_max 0.305
_exptl_crystal_size_mid 0.19
_exptl_crystal_size_min 0.109
_refine_diff_density_max 0.363
_refine_diff_density_min -0.353
_refine_diff_density_rms 0.046
_refine_ls_extinction_method none
_refine_ls_goodness_of_fit_ref 1.051
_refine_ls_hydrogen_treatment constr
_refine_ls_matrix_type full
_refine_ls_number_parameters 484
_refine_ls_number_reflns 8637
_refine_ls_number_restraints 0
_refine_ls_restrained_S_all 1.051
_refine_ls_R_factor_all 0.0470
_refine_ls_R_factor_gt 0.0389
_refine_ls_shift/su_max 0.001
_refine_ls_shift/su_mean 0.000
_refine_ls_structure_factor_coef Fsqd
_refine_ls_weighting_details 'w=1/[\s^2^(Fo^2^)+(0.0471P)^2^+1.7430P] where P=(Fo^2^+2Fc^2^)/3'
_refine_ls_weighting_scheme calc
_refine_ls_wR_factor_gt 0.0998
_refine_ls_wR_factor_ref 0.1042
_reflns_Friedel_coverage 0.000
_reflns_number_gt 7351
_reflns_number_total 8637
_reflns_threshold_expression 'I > 2\s(I)'
_cod_data_source_file d1cc02326h2.cif
_cod_data_source_block 9
_cod_depositor_comments 'Adding full bibliography for 7128494--7128496.cif.'
_cod_database_code 7128496
_shelx_shelxl_version_number 2018/3
_chemical_oxdiff_formula 'C11 H10 N O'
_shelx_space_group_comment
;
The symmetry employed for this shelxl refinement is uniquely defined
by the following loop, which should always be used as a source of
symmetry information in preference to the above space-group names.
They are only intended as comments.
;
_shelx_estimated_absorpt_t_max 0.989
_shelx_estimated_absorpt_t_min 0.969
_reflns_odcompleteness_completeness 99.93
_reflns_odcompleteness_iscentric 1
_reflns_odcompleteness_theta 27.42
_olex2_refinement_description
;
1.a Aromatic/amide H refined with riding coordinates:
 C2(H2), C3(H3), C7(H7), C12(H12), C16(H16), C17(H17), C20(H20), C21(H21),
 C22(H22), C23(H23), C24(H24), C26(H26), C27(H27), C28(H28), C29(H29), C30(H30),
  C31(H31), C34(H34), C37(H37), C38(H38), C41(H41), C42(H42), C45(H45), C48(H48)
1.b Idealised Me refined as rotating group:
 C5(H5A,H5B,H5C), C6(H6A,H6B,H6C), C14(H14A,H14B,H14C), C15(H15A,H15B,H15C),
 C36(H36A,H36B,H36C), C44(H44A,H44B,H44C)
;
_olex2_submission_special_instructions 'No special instructions were received'
_oxdiff_exptl_absorpt_empirical_details
;
Empirical correction (ABSPACK) includes:
- Absorption correction using spherical harmonics
- Frame scaling
;
_oxdiff_exptl_absorpt_empirical_full_max 1.100
_oxdiff_exptl_absorpt_empirical_full_min 0.902

loop_
_space_group_symop_operation_xyz
'x, y, z'
'-x+1/2, y+1/2, -z+1/2'
'-x, -y, -z'
'x-1/2, -y-1/2, z-1/2'

loop_
_atom_site_label
_atom_site_type_symbol
_atom_site_fract_x
_atom_site_fract_y
_atom_site_fract_z
_atom_site_U_iso_or_equiv
_atom_site_adp_type
_atom_site_occupancy
_atom_site_site_symmetry_order
_atom_site_calc_flag
_atom_site_refinement_flags_posn
_atom_site_refinement_flags_adp
_atom_site_refinement_flags_occupancy
_atom_site_disorder_assembly
_atom_site_disorder_group
Si1 Si 0.33021(3) 0.66083(2) 0.43512(2) 0.01365(8) Uani 1 1 d . . . . .
O1 O 0.64253(12) 0.99186(5) 0.20827(5) 0.0323(2) Uani 1 1 d . . . . .
O2 O 0.71012(11) 0.95522(5) 0.69319(5) 0.0253(2) Uani 1 1 d . . . . .
N1 N -0.04739(13) 0.79422(6) 0.22638(6) 0.0252(3) Uani 1 1 d . . . . .
N2 N -0.03996(14) 0.76213(6) 0.66152(6) 0.0274(3) Uani 1 1 d . . . . .
C1 C 0.22492(13) 0.70044(6) 0.36682(6) 0.0148(2) Uani 1 1 d . . . . .
C2 C 0.15434(13) 0.66556(6) 0.31624(6) 0.0175(2) Uani 1 1 d . . . . .
H2 H 0.166025 0.619170 0.314348 0.021 Uiso 1 1 calc R U . . .
C3 C 0.06833(14) 0.69594(6) 0.26895(6) 0.0196(3) Uani 1 1 d . . . . .
H3 H 0.025524 0.670551 0.234453 0.024 Uiso 1 1 calc R U . . .
C4 C 0.04368(13) 0.76412(6) 0.27149(6) 0.0175(2) Uani 1 1 d . . . . .
C5 C -0.08295(19) 0.75940(8) 0.16632(7) 0.0355(4) Uani 1 1 d . . . . .
H5A H 0.006687 0.743892 0.145412 0.053 Uiso 1 1 calc R U . . .
H5B H -0.134662 0.788946 0.135880 0.053 Uiso 1 1 calc R U . . .
H5C H -0.145088 0.721676 0.176770 0.053 Uiso 1 1 calc R U . . .
C6 C -0.07938(19) 0.86309(8) 0.23170(8) 0.0359(4) Uani 1 1 d . . . . .
H6A H -0.109661 0.873171 0.277065 0.054 Uiso 1 1 calc R U . . .
H6B H -0.158009 0.874467 0.200756 0.054 Uiso 1 1 calc R U . . .
H6C H 0.007679 0.888676 0.220909 0.054 Uiso 1 1 calc R U . . .
C7 C 0.11588(13) 0.80020(6) 0.32141(6) 0.0158(2) Uani 1 1 d . . . . .
H7 H 0.102536 0.846483 0.323767 0.019 Uiso 1 1 calc R U . . .
C8 C 0.20636(12) 0.76929(6) 0.36732(6) 0.0140(2) Uani 1 1 d . . . . .
C9 C 0.29793(12) 0.81127(6) 0.41141(6) 0.0138(2) Uani 1 1 d . . . . .
C10 C 0.30273(12) 0.80728(6) 0.48132(6) 0.0135(2) Uani 1 1 d . . . . .
C11 C 0.21598(12) 0.75903(6) 0.52066(6) 0.0140(2) Uani 1 1 d . . . . .
C12 C 0.12528(13) 0.78227(6) 0.57014(6) 0.0158(2) Uani 1 1 d . . . . .
H12 H 0.110978 0.828329 0.574692 0.019 Uiso 1 1 calc R U . . .
C13 C 0.05393(13) 0.73902(6) 0.61378(6) 0.0181(2) Uani 1 1 d . . . . .
C14 C -0.0675(2) 0.83078(8) 0.66776(9) 0.0378(4) Uani 1 1 d . . . . .
H14A H 0.020137 0.852897 0.684332 0.057 Uiso 1 1 calc R U . . .
H14B H -0.147515 0.837766 0.698887 0.057 Uiso 1 1 calc R U . . .
H14C H -0.094236 0.848911 0.624364 0.057 Uiso 1 1 calc R U . . .
C15 C -0.08238(17) 0.71906(7) 0.71485(7) 0.0300(3) Uani 1 1 d . . . . .
H15A H -0.138788 0.682166 0.696883 0.045 Uiso 1 1 calc R U . . .
H15B H -0.141943 0.743516 0.746549 0.045 Uiso 1 1 calc R U . . .
H15C H 0.004777 0.702225 0.737327 0.045 Uiso 1 1 calc R U . . .
C16 C 0.08177(14) 0.67146(6) 0.60713(6) 0.0188(3) Uani 1 1 d . . . . .
H16 H 0.040564 0.641184 0.637583 0.023 Uiso 1 1 calc R U . . .
C17 C 0.16914(13) 0.64878(6) 0.55631(6) 0.0172(2) Uani 1 1 d . . . . .
H17 H 0.183547 0.602717 0.551921 0.021 Uiso 1 1 calc R U . . .
C18 C 0.23709(13) 0.69086(6) 0.51113(6) 0.0147(2) Uani 1 1 d . . . . .
C19 C 0.30903(14) 0.56953(6) 0.42826(6) 0.0176(2) Uani 1 1 d . . . . .
C20 C 0.16950(15) 0.54164(7) 0.42668(7) 0.0244(3) Uani 1 1 d . . . . .
H20 H 0.086821 0.569437 0.430210 0.029 Uiso 1 1 calc R U . . .
C21 C 0.14976(18) 0.47438(7) 0.42006(8) 0.0323(3) Uani 1 1 d . . . . .
H21 H 0.054284 0.456509 0.418955 0.039 Uiso 1 1 calc R U . . .
C22 C 0.26896(19) 0.43333(7) 0.41508(8) 0.0348(4) Uani 1 1 d . . . . .
H22 H 0.255535 0.387232 0.410353 0.042 Uiso 1 1 calc R U . . .
C23 C 0.40777(18) 0.45943(7) 0.41698(7) 0.0312(3) Uani 1 1 d . . . . .
H23 H 0.489833 0.431220 0.413769 0.037 Uiso 1 1 calc R U . . .
C24 C 0.42744(15) 0.52710(7) 0.42359(6) 0.0218(3) Uani 1 1 d . . . . .
H24 H 0.523262 0.544576 0.424942 0.026 Uiso 1 1 calc R U . . .
C25 C 0.52508(13) 0.68622(6) 0.43123(6) 0.0184(2) Uani 1 1 d . . . . .
C26 C 0.59268(16) 0.69424(8) 0.36981(8) 0.0290(3) Uani 1 1 d . . . . .
H26 H 0.539450 0.684741 0.330464 0.035 Uiso 1 1 calc R U . . .
C27 C 0.73497(17) 0.71562(9) 0.36494(9) 0.0396(4) Uani 1 1 d . . . . .
H27 H 0.778375 0.721034 0.322677 0.048 Uiso 1 1 calc R U . . .
C28 C 0.81378(17) 0.72910(9) 0.42192(10) 0.0436(4) Uani 1 1 d . . . . .
H28 H 0.912226 0.742953 0.418899 0.052 Uiso 1 1 calc R U . . .
C29 C 0.74932(18) 0.72241(9) 0.48329(10) 0.0428(4) Uani 1 1 d . . . . .
H29 H 0.803073 0.732220 0.522415 0.051 Uiso 1 1 calc R U . . .
C30 C 0.60594(15) 0.70136(8) 0.48774(8) 0.0290(3) Uani 1 1 d . . . . .
H30 H 0.562298 0.697224 0.530094 0.035 Uiso 1 1 calc R U . . .
C31 C 0.38991(13) 0.85553(6) 0.38043(6) 0.0151(2) Uani 1 1 d . . . . .
H31 H 0.383831 0.859577 0.333593 0.018 Uiso 1 1 calc R U . . .
C32 C 0.49114(13) 0.89454(6) 0.41432(6) 0.0152(2) Uani 1 1 d . . . . .
C33 C 0.58891(13) 0.93878(6) 0.37843(6) 0.0171(2) Uani 1 1 d . . . . .
C34 C 0.57862(14) 0.94591(6) 0.30964(7) 0.0208(3) Uani 1 1 d . . . . .
H34 H 0.510668 0.919706 0.285758 0.025 Uiso 1 1 calc R U . . .
C35 C 0.66440(15) 0.98992(7) 0.27545(7) 0.0240(3) Uani 1 1 d . . . . .
C36 C 0.7149(2) 1.04230(10) 0.17244(8) 0.0431(4) Uani 1 1 d . . . . .
H36A H 0.687759 1.039576 0.125485 0.065 Uiso 1 1 calc R U . . .
H36B H 0.820389 1.036756 0.177142 0.065 Uiso 1 1 calc R U . . .
H36C H 0.686513 1.085341 0.190010 0.065 Uiso 1 1 calc R U . . .
C37 C 0.76461(15) 1.02834(7) 0.31022(7) 0.0276(3) Uani 1 1 d . . . . .
H37 H 0.823258 1.059421 0.287529 0.033 Uiso 1 1 calc R U . . .
C38 C 0.77776(15) 1.02075(7) 0.37802(7) 0.0248(3) Uani 1 1 d . . . . .
H38 H 0.847657 1.046572 0.401140 0.030 Uiso 1 1 calc R U . . .
C39 C 0.69196(13) 0.97638(6) 0.41421(7) 0.0190(3) Uani 1 1 d . . . . .
C40 C 0.70285(13) 0.97001(6) 0.48633(6) 0.0182(2) Uani 1 1 d . . . . .
C41 C 0.80673(14) 1.00499(6) 0.52354(7) 0.0222(3) Uani 1 1 d . . . . .
H41 H 0.874245 1.032151 0.500881 0.027 Uiso 1 1 calc R U . . .
C42 C 0.81445(14) 1.00139(6) 0.59181(7) 0.0231(3) Uani 1 1 d . . . . .
H42 H 0.886468 1.025463 0.615503 0.028 Uiso 1 1 calc R U . . .
C43 C 0.71524(14) 0.96200(6) 0.62551(7) 0.0208(3) Uani 1 1 d . . . . .
C44 C 0.80081(17) 0.99726(7) 0.73175(8) 0.0307(3) Uani 1 1 d . . . . .
H44A H 0.779525 1.043227 0.720735 0.046 Uiso 1 1 calc R U . . .
H44B H 0.903069 0.987771 0.722144 0.046 Uiso 1 1 calc R U . . .
H44C H 0.782329 0.989746 0.778926 0.046 Uiso 1 1 calc R U . . .
C45 C 0.61311(14) 0.92603(6) 0.59041(6) 0.0193(3) Uani 1 1 d . . . . .
H45 H 0.547038 0.898726 0.613772 0.023 Uiso 1 1 calc R U . . .
C46 C 0.60488(13) 0.92895(6) 0.52105(6) 0.0167(2) Uani 1 1 d . . . . .
C47 C 0.49672(13) 0.89057(6) 0.48388(6) 0.0150(2) Uani 1 1 d . . . . .
C48 C 0.39879(13) 0.84794(6) 0.51548(6) 0.0150(2) Uani 1 1 d . . . . .
H48 H 0.398230 0.846865 0.562551 0.018 Uiso 1 1 calc R U . . .

loop_
_atom_site_aniso_label
_atom_site_aniso_U_11
_atom_site_aniso_U_22
_atom_site_aniso_U_33
_atom_site_aniso_U_23
_atom_site_aniso_U_13
_atom_site_aniso_U_12
Si1 0.01279(16) 0.01287(16) 0.01530(16) -0.00046(12) 0.00157(11) -0.00109(11)
O1 0.0360(6) 0.0359(6) 0.0252(5) 0.0104(4) 0.0067(4) -0.0115(5)
O2 0.0297(5) 0.0219(5) 0.0243(5) -0.0028(4) -0.0102(4) -0.0051(4)
N1 0.0290(6) 0.0259(6) 0.0205(5) -0.0025(5) -0.0091(5) 0.0039(5)
N2 0.0349(7) 0.0227(6) 0.0249(6) 0.0043(5) 0.0168(5) 0.0047(5)
C1 0.0136(6) 0.0162(6) 0.0146(5) -0.0006(4) 0.0030(4) -0.0014(4)
C2 0.0181(6) 0.0157(6) 0.0188(6) -0.0028(5) 0.0032(5) -0.0011(5)
C3 0.0201(6) 0.0222(6) 0.0166(6) -0.0048(5) -0.0004(5) -0.0038(5)
C4 0.0152(6) 0.0234(6) 0.0140(5) 0.0005(5) 0.0003(4) -0.0008(5)
C5 0.0427(9) 0.0399(9) 0.0238(7) -0.0028(6) -0.0162(6) 0.0059(7)
C6 0.0451(9) 0.0267(8) 0.0356(8) 0.0015(6) -0.0212(7) 0.0051(7)
C7 0.0162(6) 0.0157(6) 0.0154(5) -0.0003(4) 0.0026(4) -0.0011(4)
C8 0.0131(5) 0.0168(6) 0.0123(5) -0.0006(4) 0.0032(4) -0.0021(4)
C9 0.0127(5) 0.0132(5) 0.0155(5) -0.0010(4) 0.0007(4) 0.0004(4)
C10 0.0132(5) 0.0119(5) 0.0154(5) 0.0002(4) 0.0017(4) 0.0003(4)
C11 0.0127(5) 0.0166(6) 0.0128(5) 0.0006(4) -0.0017(4) -0.0029(4)
C12 0.0170(6) 0.0146(6) 0.0158(6) 0.0001(4) 0.0007(4) 0.0000(4)
C13 0.0167(6) 0.0215(6) 0.0162(6) -0.0001(5) 0.0031(4) -0.0007(5)
C14 0.0478(10) 0.0245(8) 0.0415(9) -0.0001(7) 0.0278(8) 0.0053(7)
C15 0.0370(8) 0.0281(7) 0.0252(7) 0.0009(6) 0.0169(6) -0.0033(6)
C16 0.0201(6) 0.0189(6) 0.0174(6) 0.0030(5) 0.0039(5) -0.0044(5)
C17 0.0173(6) 0.0149(6) 0.0196(6) 0.0001(5) 0.0008(5) -0.0030(4)
C18 0.0133(5) 0.0162(6) 0.0145(5) -0.0003(4) -0.0010(4) -0.0017(4)
C19 0.0216(6) 0.0157(6) 0.0155(6) -0.0006(5) 0.0008(5) -0.0009(5)
C20 0.0247(7) 0.0193(6) 0.0292(7) -0.0014(5) 0.0012(5) -0.0036(5)
C21 0.0360(8) 0.0218(7) 0.0390(8) 0.0005(6) -0.0059(6) -0.0104(6)
C22 0.0512(10) 0.0142(7) 0.0388(8) -0.0015(6) -0.0130(7) -0.0029(6)
C23 0.0405(9) 0.0201(7) 0.0330(8) -0.0047(6) -0.0100(6) 0.0096(6)
C24 0.0259(7) 0.0200(6) 0.0195(6) -0.0016(5) -0.0030(5) 0.0023(5)
C25 0.0142(6) 0.0143(6) 0.0268(7) 0.0025(5) 0.0030(5) 0.0015(4)
C26 0.0227(7) 0.0324(8) 0.0319(8) -0.0016(6) 0.0089(6) -0.0009(6)
C27 0.0248(8) 0.0421(9) 0.0521(10) 0.0056(8) 0.0179(7) -0.0015(7)
C28 0.0152(7) 0.0413(10) 0.0744(13) 0.0139(9) 0.0062(7) -0.0050(6)
C29 0.0235(8) 0.0488(10) 0.0560(11) 0.0116(8) -0.0146(7) -0.0110(7)
C30 0.0204(7) 0.0344(8) 0.0320(8) 0.0082(6) -0.0043(5) -0.0045(6)
C31 0.0156(6) 0.0143(6) 0.0153(5) -0.0002(4) 0.0023(4) 0.0002(4)
C32 0.0134(6) 0.0124(5) 0.0198(6) 0.0005(5) 0.0024(4) 0.0004(4)
C33 0.0142(6) 0.0134(6) 0.0239(6) 0.0010(5) 0.0040(5) 0.0003(4)
C34 0.0187(6) 0.0186(6) 0.0251(6) 0.0013(5) 0.0033(5) -0.0033(5)
C35 0.0230(7) 0.0227(7) 0.0264(7) 0.0049(5) 0.0065(5) -0.0005(5)
C36 0.0432(10) 0.0513(11) 0.0348(9) 0.0201(8) 0.0059(7) -0.0171(8)
C37 0.0230(7) 0.0245(7) 0.0353(8) 0.0064(6) 0.0083(6) -0.0076(5)
C38 0.0185(6) 0.0213(7) 0.0347(7) 0.0015(6) 0.0022(5) -0.0064(5)
C39 0.0140(6) 0.0151(6) 0.0280(7) 0.0002(5) 0.0033(5) -0.0005(4)
C40 0.0137(6) 0.0138(6) 0.0272(6) -0.0013(5) -0.0005(5) 0.0005(4)
C41 0.0154(6) 0.0165(6) 0.0346(7) -0.0012(5) -0.0006(5) -0.0025(5)
C42 0.0177(6) 0.0172(6) 0.0343(7) -0.0042(5) -0.0081(5) -0.0008(5)
C43 0.0205(6) 0.0166(6) 0.0253(6) -0.0026(5) -0.0063(5) 0.0027(5)
C44 0.0363(8) 0.0251(7) 0.0305(7) -0.0042(6) -0.0140(6) -0.0071(6)
C45 0.0181(6) 0.0157(6) 0.0241(6) -0.0008(5) -0.0029(5) -0.0013(5)
C46 0.0139(6) 0.0122(6) 0.0241(6) -0.0017(5) -0.0018(5) 0.0008(4)
C47 0.0135(5) 0.0119(6) 0.0195(6) -0.0007(4) -0.0004(4) -0.0002(4)
C48 0.0162(6) 0.0138(6) 0.0150(5) -0.0007(4) -0.0003(4) 0.0002(4)

loop_
_atom_type_symbol
_atom_type_description
_atom_type_scat_dispersion_real
_atom_type_scat_dispersion_imag
_atom_type_scat_source
C C 0.0033 0.0016 'International Tables Vol C Tables 4.2.6.8 and 6.1.1.4'
H H 0.0000 0.0000 'International Tables Vol C Tables 4.2.6.8 and 6.1.1.4'
N N 0.0061 0.0033 'International Tables Vol C Tables 4.2.6.8 and 6.1.1.4'
O O 0.0106 0.0060 'International Tables Vol C Tables 4.2.6.8 and 6.1.1.4'
Si Si 0.0817 0.0704 'International Tables Vol C Tables 4.2.6.8 and 6.1.1.4'

loop_
_exptl_crystal_face_index_h
_exptl_crystal_face_index_k
_exptl_crystal_face_index_l
_exptl_crystal_face_perp_dist
-8 -13 18 0.1632
0 -20 -20 0.0524
12 1 -8 0.1026
0 -16 23 0.1223
-13 2 4 0.1519
0 16 -23 0.0415
-1 20 21 0.0499

loop_
_geom_angle_atom_site_label_1
_geom_angle_atom_site_label_2
_geom_angle_atom_site_label_3
_geom_angle
_geom_angle_site_symmetry_1
_geom_angle_site_symmetry_3
_geom_angle_publ_flag
C1 Si1 C18 103.19(5) . . ?
C1 Si1 C19 108.71(6) . . ?
C1 Si1 C25 110.12(6) . . ?
C18 Si1 C19 109.74(5) . . ?
C18 Si1 C25 112.93(6) . . ?
C25 Si1 C19 111.76(6) . . ?
C35 O1 C36 117.22(12) . . ?
C43 O2 C44 117.39(11) . . ?
C4 N1 C5 118.20(12) . . ?
C4 N1 C6 120.56(11) . . ?
C6 N1 C5 119.81(12) . . ?
C13 N2 C14 120.53(11) . . ?
C13 N2 C15 119.14(12) . . ?
C14 N2 C15 118.67(12) . . ?
C2 C1 Si1 123.87(9) . . ?
C2 C1 C8 116.91(11) . . ?
C8 C1 Si1 119.10(9) . . ?
C1 C2 H2 118.7 . . ?
C3 C2 C1 122.58(12) . . ?
C3 C2 H2 118.7 . . ?
C2 C3 H3 119.8 . . ?
C2 C3 C4 120.49(11) . . ?
C4 C3 H3 119.8 . . ?
N1 C4 C3 120.78(11) . . ?
N1 C4 C7 121.56(12) . . ?
C3 C4 C7 117.65(11) . . ?
N1 C5 H5A 109.5 . . ?
N1 C5 H5B 109.5 . . ?
N1 C5 H5C 109.5 . . ?
H5A C5 H5B 109.5 . . ?
H5A C5 H5C 109.5 . . ?
H5B C5 H5C 109.5 . . ?
N1 C6 H6A 109.5 . . ?
N1 C6 H6B 109.5 . . ?
N1 C6 H6C 109.5 . . ?
H6A C6 H6B 109.5 . . ?
H6A C6 H6C 109.5 . . ?
H6B C6 H6C 109.5 . . ?
C4 C7 H7 119.4 . . ?
C8 C7 C4 121.20(11) . . ?
C8 C7 H7 119.4 . . ?
C1 C8 C9 120.32(10) . . ?
C7 C8 C1 121.04(11) . . ?
C7 C8 C9 118.18(11) . . ?
C10 C9 C8 125.27(10) . . ?
C31 C9 C8 116.51(10) . . ?
C31 C9 C10 118.15(11) . . ?
C9 C10 C11 123.63(10) . . ?
C48 C10 C9 118.49(11) . . ?
C48 C10 C11 117.79(10) . . ?
C12 C11 C10 118.90(11) . . ?
C12 C11 C18 121.04(11) . . ?
C18 C11 C10 119.81(10) . . ?
C11 C12 H12 119.3 . . ?
C11 C12 C13 121.40(11) . . ?
C13 C12 H12 119.3 . . ?
N2 C13 C12 121.27(12) . . ?
N2 C13 C16 121.01(11) . . ?
C16 C13 C12 117.72(11) . . ?
N2 C14 H14A 109.5 . . ?
N2 C14 H14B 109.5 . . ?
N2 C14 H14C 109.5 . . ?
H14A C14 H14B 109.5 . . ?
H14A C14 H14C 109.5 . . ?
H14B C14 H14C 109.5 . . ?
N2 C15 H15A 109.5 . . ?
N2 C15 H15B 109.5 . . ?
N2 C15 H15C 109.5 . . ?
H15A C15 H15B 109.5 . . ?
H15A C15 H15C 109.5 . . ?
H15B C15 H15C 109.5 . . ?
C13 C16 H16 119.9 . . ?
C17 C16 C13 120.21(11) . . ?
C17 C16 H16 119.9 . . ?
C16 C17 H17 118.6 . . ?
C16 C17 C18 122.79(12) . . ?
C18 C17 H17 118.6 . . ?
C11 C18 Si1 119.84(9) . . ?
C17 C18 Si1 122.99(9) . . ?
C17 C18 C11 116.66(11) . . ?
C20 C19 Si1 119.83(10) . . ?
C24 C19 Si1 122.57(10) . . ?
C24 C19 C20 117.59(12) . . ?
C19 C20 H20 119.3 . . ?
C21 C20 C19 121.35(13) . . ?
C21 C20 H20 119.3 . . ?
C20 C21 H21 120.0 . . ?
C22 C21 C20 119.98(14) . . ?
C22 C21 H21 120.0 . . ?
C21 C22 H22 120.0 . . ?
C21 C22 C23 119.91(14) . . ?
C23 C22 H22 120.0 . . ?
C22 C23 H23 120.0 . . ?
C22 C23 C24 120.04(14) . . ?
C24 C23 H23 120.0 . . ?
C19 C24 C23 121.13(13) . . ?
C19 C24 H24 119.4 . . ?
C23 C24 H24 119.4 . . ?
C26 C25 Si1 120.06(11) . . ?
C30 C25 Si1 122.33(10) . . ?
C30 C25 C26 117.52(13) . . ?
C25 C26 H26 119.2 . . ?
C27 C26 C25 121.67(15) . . ?
C27 C26 H26 119.2 . . ?
C26 C27 H27 120.2 . . ?
C26 C27 C28 119.64(15) . . ?
C28 C27 H27 120.2 . . ?
C27 C28 H28 120.0 . . ?
C29 C28 C27 120.00(14) . . ?
C29 C28 H28 120.0 . . ?
C28 C29 H29 120.0 . . ?
C28 C29 C30 119.99(16) . . ?
C30 C29 H29 120.0 . . ?
C25 C30 H30 119.4 . . ?
C29 C30 C25 121.17(15) . . ?
C29 C30 H30 119.4 . . ?
C9 C31 H31 118.2 . . ?
C9 C31 C32 123.61(11) . . ?
C32 C31 H31 118.2 . . ?
C31 C32 C33 120.97(11) . . ?
C31 C32 C47 118.41(11) . . ?
C47 C32 C33 120.63(11) . . ?
C34 C33 C32 121.06(11) . . ?
C34 C33 C39 119.51(11) . . ?
C39 C33 C32 119.39(11) . . ?
C33 C34 H34 119.1 . . ?
C35 C34 C33 121.86(12) . . ?
C35 C34 H34 119.1 . . ?
O1 C35 C34 115.62(12) . . ?
O1 C35 C37 125.08(12) . . ?
C34 C35 C37 119.31(13) . . ?
O1 C36 H36A 109.5 . . ?
O1 C36 H36B 109.5 . . ?
O1 C36 H36C 109.5 . . ?
H36A C36 H36B 109.5 . . ?
H36A C36 H36C 109.5 . . ?
H36B C36 H36C 109.5 . . ?
C35 C37 H37 120.3 . . ?
C38 C37 C35 119.31(12) . . ?
C38 C37 H37 120.3 . . ?
C37 C38 H38 118.7 . . ?
C37 C38 C39 122.69(13) . . ?
C39 C38 H38 118.7 . . ?
C33 C39 C40 120.13(11) . . ?
C38 C39 C33 117.29(12) . . ?
C38 C39 C40 122.55(12) . . ?
C41 C40 C39 121.93(12) . . ?
C41 C40 C46 117.79(12) . . ?
C46 C40 C39 120.26(11) . . ?
C40 C41 H41 118.8 . . ?
C42 C41 C40 122.50(12) . . ?
C42 C41 H41 118.8 . . ?
C41 C42 H42 120.4 . . ?
C41 C42 C43 119.16(12) . . ?
C43 C42 H42 120.4 . . ?
O2 C43 C42 124.69(12) . . ?
O2 C43 C45 115.42(12) . . ?
C45 C43 C42 119.89(12) . . ?
O2 C44 H44A 109.5 . . ?
O2 C44 H44B 109.5 . . ?
O2 C44 H44C 109.5 . . ?
H44A C44 H44B 109.5 . . ?
H44A C44 H44C 109.5 . . ?
H44B C44 H44C 109.5 . . ?
C43 C45 H45 119.3 . . ?
C43 C45 C46 121.44(12) . . ?
C46 C45 H45 119.3 . . ?
C40 C46 C47 119.44(11) . . ?
C45 C46 C40 119.20(11) . . ?
C45 C46 C47 121.35(11) . . ?
C32 C47 C46 120.03(11) . . ?
C48 C47 C32 117.94(11) . . ?
C48 C47 C46 122.01(11) . . ?
C10 C48 C47 123.27(11) . . ?
C10 C48 H48 118.4 . . ?
C47 C48 H48 118.4 . . ?

loop_
_geom_bond_atom_site_label_1
_geom_bond_atom_site_label_2
_geom_bond_distance
_geom_bond_site_symmetry_2
_geom_bond_publ_flag
Si1 C1 1.8625(12) . ?
Si1 C18 1.8637(12) . ?
Si1 C19 1.8711(13) . ?
Si1 C25 1.8662(13) . ?
O1 C35 1.3698(17) . ?
O1 C36 1.4222(17) . ?
O2 C43 1.3736(16) . ?
O2 C44 1.4224(16) . ?
N1 C4 1.3764(16) . ?
N1 C5 1.4394(18) . ?
N1 C6 1.4349(19) . ?
N2 C13 1.3797(16) . ?
N2 C14 1.4241(19) . ?
N2 C15 1.4428(17) . ?
C1 C2 1.3990(17) . ?
C1 C8 1.4100(17) . ?
C2 H2 0.9500 . ?
C2 C3 1.3813(18) . ?
C3 H3 0.9500 . ?
C3 C4 1.4056(18) . ?
C4 C7 1.4090(17) . ?
C5 H5A 0.9800 . ?
C5 H5B 0.9800 . ?
C5 H5C 0.9800 . ?
C6 H6A 0.9800 . ?
C6 H6B 0.9800 . ?
C6 H6C 0.9800 . ?
C7 H7 0.9500 . ?
C7 C8 1.3913(17) . ?
C8 C9 1.4900(16) . ?
C9 C10 1.4133(16) . ?
C9 C31 1.3861(16) . ?
C10 C11 1.4952(16) . ?
C10 C48 1.3895(16) . ?
C11 C12 1.3874(17) . ?
C11 C18 1.4126(17) . ?
C12 H12 0.9500 . ?
C12 C13 1.4092(17) . ?
C13 C16 1.4036(18) . ?
C14 H14A 0.9800 . ?
C14 H14B 0.9800 . ?
C14 H14C 0.9800 . ?
C15 H15A 0.9800 . ?
C15 H15B 0.9800 . ?
C15 H15C 0.9800 . ?
C16 H16 0.9500 . ?
C16 C17 1.3852(17) . ?
C17 H17 0.9500 . ?
C17 C18 1.3999(17) . ?
C19 C20 1.4024(18) . ?
C19 C24 1.3924(18) . ?
C20 H20 0.9500 . ?
C20 C21 1.386(2) . ?
C21 H21 0.9500 . ?
C21 C22 1.381(2) . ?
C22 H22 0.9500 . ?
C22 C23 1.382(2) . ?
C23 H23 0.9500 . ?
C23 C24 1.394(2) . ?
C24 H24 0.9500 . ?
C25 C26 1.3992(19) . ?
C25 C30 1.3918(19) . ?
C26 H26 0.9500 . ?
C26 C27 1.382(2) . ?
C27 H27 0.9500 . ?
C27 C28 1.383(3) . ?
C28 H28 0.9500 . ?
C28 C29 1.383(3) . ?
C29 H29 0.9500 . ?
C29 C30 1.389(2) . ?
C30 H30 0.9500 . ?
C31 H31 0.9500 . ?
C31 C32 1.3983(17) . ?
C32 C33 1.4659(16) . ?
C32 C47 1.4064(17) . ?
C33 C34 1.3982(18) . ?
C33 C39 1.4124(18) . ?
C34 H34 0.9500 . ?
C34 C35 1.3801(18) . ?
C35 C37 1.394(2) . ?
C36 H36A 0.9800 . ?
C36 H36B 0.9800 . ?
C36 H36C 0.9800 . ?
C37 H37 0.9500 . ?
C37 C38 1.381(2) . ?
C38 H38 0.9500 . ?
C38 C39 1.4054(18) . ?
C39 C40 1.4639(18) . ?
C40 C41 1.4045(18) . ?
C40 C46 1.4164(17) . ?
C41 H41 0.9500 . ?
C41 C42 1.381(2) . ?
C42 H42 0.9500 . ?
C42 C43 1.394(2) . ?
C43 C45 1.3821(17) . ?
C44 H44A 0.9800 . ?
C44 H44B 0.9800 . ?
C44 H44C 0.9800 . ?
C45 H45 0.9500 . ?
C45 C46 1.4023(18) . ?
C46 C47 1.4667(16) . ?
C47 C48 1.4053(16) . ?
C48 H48 0.9500 . ?

loop_
_geom_torsion_atom_site_label_1
_geom_torsion_atom_site_label_2
_geom_torsion_atom_site_label_3
_geom_torsion_atom_site_label_4
_geom_torsion
_geom_torsion_site_symmetry_1
_geom_torsion_site_symmetry_2
_geom_torsion_site_symmetry_3
_geom_torsion_site_symmetry_4
_geom_torsion_publ_flag
Si1 C1 C2 C3 175.19(10) . . . . ?
Si1 C1 C8 C7 -173.08(9) . . . . ?
Si1 C1 C8 C9 14.86(15) . . . . ?
Si1 C19 C20 C21 178.46(11) . . . . ?
Si1 C19 C24 C23 -178.48(10) . . . . ?
Si1 C25 C26 C27 177.26(12) . . . . ?
Si1 C25 C30 C29 -177.65(13) . . . . ?
O1 C35 C37 C38 -178.84(13) . . . . ?
O2 C43 C45 C46 179.22(11) . . . . ?
N1 C4 C7 C8 179.20(11) . . . . ?
N2 C13 C16 C17 175.94(12) . . . . ?
C1 Si1 C18 C11 -53.01(10) . . . . ?
C1 Si1 C18 C17 118.52(10) . . . . ?
C1 Si1 C19 C20 -54.88(12) . . . . ?
C1 Si1 C19 C24 124.16(11) . . . . ?
C1 Si1 C25 C26 -37.29(13) . . . . ?
C1 Si1 C25 C30 139.05(11) . . . . ?
C1 C2 C3 C4 -2.47(19) . . . . ?
C1 C8 C9 C10 -60.75(16) . . . . ?
C1 C8 C9 C31 116.24(13) . . . . ?
C2 C1 C8 C7 3.15(16) . . . . ?
C2 C1 C8 C9 -168.92(10) . . . . ?
C2 C3 C4 N1 -176.91(12) . . . . ?
C2 C3 C4 C7 3.41(18) . . . . ?
C3 C4 C7 C8 -1.12(17) . . . . ?
C4 C7 C8 C1 -2.20(17) . . . . ?
C4 C7 C8 C9 170.03(11) . . . . ?
C5 N1 C4 C3 -17.66(19) . . . . ?
C5 N1 C4 C7 162.01(13) . . . . ?
C6 N1 C4 C3 176.06(13) . . . . ?
C6 N1 C4 C7 -4.3(2) . . . . ?
C7 C8 C9 C10 126.96(13) . . . . ?
C7 C8 C9 C31 -56.05(15) . . . . ?
C8 C1 C2 C3 -0.84(18) . . . . ?
C8 C9 C10 C11 0.66(18) . . . . ?
C8 C9 C10 C48 177.14(11) . . . . ?
C8 C9 C31 C32 -174.59(11) . . . . ?
C9 C10 C11 C12 -124.77(13) . . . . ?
C9 C10 C11 C18 60.89(16) . . . . ?
C9 C10 C48 C47 -3.27(18) . . . . ?
C9 C31 C32 C33 177.85(11) . . . . ?
C9 C31 C32 C47 -2.39(18) . . . . ?
C10 C9 C31 C32 2.62(18) . . . . ?
C10 C11 C12 C13 -172.59(11) . . . . ?
C10 C11 C18 Si1 -17.37(15) . . . . ?
C10 C11 C18 C17 170.58(11) . . . . ?
C11 C10 C48 C47 173.42(11) . . . . ?
C11 C12 C13 N2 -177.82(12) . . . . ?
C11 C12 C13 C16 2.27(18) . . . . ?
C12 C11 C18 Si1 168.41(9) . . . . ?
C12 C11 C18 C17 -3.64(17) . . . . ?
C12 C13 C16 C17 -4.15(18) . . . . ?
C13 C16 C17 C18 2.19(19) . . . . ?
C14 N2 C13 C12 0.2(2) . . . . ?
C14 N2 C13 C16 -179.92(14) . . . . ?
C15 N2 C13 C12 -164.93(13) . . . . ?
C15 N2 C13 C16 15.0(2) . . . . ?
C16 C17 C18 Si1 -170.04(10) . . . . ?
C16 C17 C18 C11 1.74(18) . . . . ?
C18 Si1 C1 C2 -121.80(10) . . . . ?
C18 Si1 C1 C8 54.15(10) . . . . ?
C18 Si1 C19 C20 57.30(12) . . . . ?
C18 Si1 C19 C24 -123.67(11) . . . . ?
C18 Si1 C25 C26 -152.05(11) . . . . ?
C18 Si1 C25 C30 24.29(13) . . . . ?
C18 C11 C12 C13 1.69(18) . . . . ?
C19 Si1 C1 C2 -5.34(12) . . . . ?
C19 Si1 C1 C8 170.61(9) . . . . ?
C19 Si1 C18 C11 -168.73(9) . . . . ?
C19 Si1 C18 C17 2.80(12) . . . . ?
C19 Si1 C25 C26 83.64(12) . . . . ?
C19 Si1 C25 C30 -100.02(12) . . . . ?
C19 C20 C21 C22 0.2(2) . . . . ?
C20 C19 C24 C23 0.58(19) . . . . ?
C20 C21 C22 C23 0.3(2) . . . . ?
C21 C22 C23 C24 -0.3(2) . . . . ?
C22 C23 C24 C19 -0.1(2) . . . . ?
C24 C19 C20 C21 -0.6(2) . . . . ?
C25 Si1 C1 C2 117.41(10) . . . . ?
C25 Si1 C1 C8 -66.64(10) . . . . ?
C25 Si1 C18 C11 65.86(11) . . . . ?
C25 Si1 C18 C17 -122.61(10) . . . . ?
C25 Si1 C19 C20 -176.63(10) . . . . ?
C25 Si1 C19 C24 2.40(12) . . . . ?
C25 C26 C27 C28 0.5(3) . . . . ?
C26 C25 C30 C29 -1.2(2) . . . . ?
C26 C27 C28 C29 -1.3(3) . . . . ?
C27 C28 C29 C30 0.8(3) . . . . ?
C28 C29 C30 C25 0.5(3) . . . . ?
C30 C25 C26 C27 0.8(2) . . . . ?
C31 C9 C10 C11 -176.29(11) . . . . ?
C31 C9 C10 C48 0.20(17) . . . . ?
C31 C32 C33 C34 3.45(18) . . . . ?
C31 C32 C33 C39 -178.62(11) . . . . ?
C31 C32 C47 C46 177.83(11) . . . . ?
C31 C32 C47 C48 -0.64(17) . . . . ?
C32 C33 C34 C35 176.45(12) . . . . ?
C32 C33 C39 C38 -176.57(11) . . . . ?
C32 C33 C39 C40 1.33(17) . . . . ?
C32 C47 C48 C10 3.49(18) . . . . ?
C33 C32 C47 C46 -2.41(17) . . . . ?
C33 C32 C47 C48 179.11(11) . . . . ?
C33 C34 C35 O1 -179.84(12) . . . . ?
C33 C34 C35 C37 0.2(2) . . . . ?
C33 C39 C40 C41 178.03(12) . . . . ?
C33 C39 C40 C46 -3.54(18) . . . . ?
C34 C33 C39 C38 1.39(18) . . . . ?
C34 C33 C39 C40 179.30(11) . . . . ?
C34 C35 C37 C38 1.1(2) . . . . ?
C35 C37 C38 C39 -1.2(2) . . . . ?
C36 O1 C35 C34 172.09(14) . . . . ?
C36 O1 C35 C37 -8.0(2) . . . . ?
C37 C38 C39 C33 -0.1(2) . . . . ?
C37 C38 C39 C40 -177.94(13) . . . . ?
C38 C39 C40 C41 -4.17(19) . . . . ?
C38 C39 C40 C46 174.25(12) . . . . ?
C39 C33 C34 C35 -1.48(19) . . . . ?
C39 C40 C41 C42 177.41(12) . . . . ?
C39 C40 C46 C45 -177.04(11) . . . . ?
C39 C40 C46 C47 2.75(17) . . . . ?
C40 C41 C42 C43 -0.4(2) . . . . ?
C40 C46 C47 C32 0.21(17) . . . . ?
C40 C46 C47 C48 178.61(11) . . . . ?
C41 C40 C46 C45 1.45(18) . . . . ?
C41 C40 C46 C47 -178.76(11) . . . . ?
C41 C42 C43 O2 -178.84(12) . . . . ?
C41 C42 C43 C45 1.50(19) . . . . ?
C42 C43 C45 C46 -1.09(19) . . . . ?
C43 C45 C46 C40 -0.41(18) . . . . ?
C43 C45 C46 C47 179.80(12) . . . . ?
C44 O2 C43 C42 7.86(19) . . . . ?
C44 O2 C43 C45 -172.46(12) . . . . ?
C45 C46 C47 C32 179.99(11) . . . . ?
C45 C46 C47 C48 -1.60(18) . . . . ?
C46 C40 C41 C42 -1.06(19) . . . . ?
C46 C47 C48 C10 -174.95(11) . . . . ?
C47 C32 C33 C34 -176.30(12) . . . . ?
C47 C32 C33 C39 1.63(17) . . . . ?
C48 C10 C11 C12 58.73(15) . . . . ?
C48 C10 C11 C18 -115.62(13) . . . . ?

loop_
_exptl_oxdiff_crystal_face_indexfrac_h
_exptl_oxdiff_crystal_face_indexfrac_k
_exptl_oxdiff_crystal_face_indexfrac_l
_exptl_oxdiff_crystal_face_x
_exptl_oxdiff_crystal_face_y
_exptl_oxdiff_crystal_face_z
-8.1780 -13.3390 17.7836 -0.0083 0.1192 -0.9928
0.1588 -20.4273 -19.9643 -0.0679 0.9710 0.2290
12.4821 0.6557 -7.7211 0.6124 0.0428 0.7894
0.3996 -16.2331 23.4511 0.6482 0.0453 -0.7601
-12.8072 2.1879 3.7514 -0.7390 -0.0517 -0.6717
-0.4167 16.2366 -23.4470 -0.6492 -0.0454 0.7593
-1.0000 20.0004 21.0003 0.0407 -0.9721 -0.2997
